data_4130437
loop_
_publ_author_name
'Fang, Huayi'
'Jing, Huize'
'Zhang, Aixi'
'Ge, Haonan'
'Yao, Zhengmin'
'Brothers, Penelope J.'
'Fu, Xuefeng'

_publ_section_title
;
 Synthesis, Electronic Structure, and Reactivity Studies of a 4-Coordinate
 Square Planar Germanium(IV) Cation.
;
_journal_issue 24
_journal_name_full 'Journal of the American Chemical Society'
_journal_page_first 7705
_journal_page_last 7710
_journal_paper_doi 10.1021/jacs.6b03547
_journal_volume 138
_journal_year 2016
_chemical_formula_moiety 'C45 H17 F15 Ge N4'
_chemical_formula_sum 'C45 H17 F15 Ge N4'
_chemical_formula_weight 971.22
_space_group_crystal_system monoclinic
_space_group_IT_number 14
_space_group_name_Hall '-P 2ybc'
_space_group_name_H-M_alt 'P 1 21/c 1'
_atom_sites_solution_hydrogens geom
_audit_creation_date 2014-05-26
_audit_creation_method
;
Olex2 1.2
(compiled 2013.12.10 svn.r2850 for OlexSys, GUI svn.r4736)
;
_cell_angle_alpha 90
_cell_angle_beta 97.695(3)
_cell_angle_gamma 90
_cell_formula_units_Z 8
_cell_length_a 8.4990(19)
_cell_length_b 35.608(7)
_cell_length_c 26.043(6)
_cell_measurement_reflns_used 24148
_cell_measurement_temperature 173.1500
_cell_measurement_theta_max 27.4824
_cell_measurement_theta_min 1.5781
_cell_volume 7810(3)
_computing_cell_refinement 'CrystalClear (Rigaku Inc., 2007)'
_computing_data_collection 'CrystalClear (Rigaku Inc., 2007)'
_computing_data_reduction 'CrystalClear (Rigaku Inc., 2007)'
_computing_molecular_graphics 'Olex2 (Dolomanov et al., 2009)'
_computing_publication_material 'Olex2 (Dolomanov et al., 2009)'
_computing_structure_refinement 'SHELXL (Sheldrick, 2013)'
_computing_structure_solution
;
'SHELXS (Sheldrick, 2013)'
;
_diffrn_ambient_temperature 173.1500
_diffrn_detector_area_resol_mean 28.5714
_diffrn_measured_fraction_theta_full 0.988
_diffrn_measured_fraction_theta_max 0.980
_diffrn_measurement_device
;
Saturn724 (2x2 bin mode)
;
_diffrn_measurement_device_details
;
AFC10: Fixed Chi 2 circle
;
_diffrn_measurement_device_type 'Saturn724+ CCD'
_diffrn_measurement_method '\w scans at fixed \c = 45\%'
_diffrn_orient_matrix_type d*Trek
_diffrn_orient_matrix_UB_11 -0.0017
_diffrn_orient_matrix_UB_12 0.0024
_diffrn_orient_matrix_UB_13 0.1187
_diffrn_orient_matrix_UB_21 -0.0005
_diffrn_orient_matrix_UB_22 -0.0281
_diffrn_orient_matrix_UB_23 0.0006
_diffrn_orient_matrix_UB_31 0.0383
_diffrn_orient_matrix_UB_32 -0.0006
_diffrn_orient_matrix_UB_33 0.0058
_diffrn_radiation_detector CCD
_diffrn_radiation_monochromator 'Graphite Monochromator'
_diffrn_radiation_type MoK\a
_diffrn_radiation_wavelength 0.71073
_diffrn_reflns_av_R_equivalents 0.0680
_diffrn_reflns_av_unetI/netI 0.0733
_diffrn_reflns_Laue_measured_fraction_full 0.988
_diffrn_reflns_Laue_measured_fraction_max 0.980
_diffrn_reflns_limit_h_max 11
_diffrn_reflns_limit_h_min -11
_diffrn_reflns_limit_k_max 45
_diffrn_reflns_limit_k_min -44
_diffrn_reflns_limit_l_max 33
_diffrn_reflns_limit_l_min -32
_diffrn_reflns_number 55268
_diffrn_reflns_point_group_measured_fraction_full 0.988
_diffrn_reflns_point_group_measured_fraction_max 0.980
_diffrn_reflns_theta_full 26.000
_diffrn_reflns_theta_max 27.511
_diffrn_reflns_theta_min 1.678
_diffrn_source 'Sealed Tube'
_diffrn_source_current 30.0000
_diffrn_source_power 1.5000
_diffrn_source_voltage 50.0000
_exptl_absorpt_coefficient_mu 0.897
_exptl_absorpt_correction_T_max 1.0000
_exptl_absorpt_correction_T_min 0.8115
_exptl_absorpt_correction_type multi-scan
_exptl_absorpt_process_details 'CrystalClear (Rigaku Inc., 2007)'
_exptl_crystal_colour red
_exptl_crystal_colour_primary red
_exptl_crystal_density_diffrn 1.652
_exptl_crystal_description plate
_exptl_crystal_F_000 3856
_exptl_crystal_size_max 0.36
_exptl_crystal_size_mid 0.28
_exptl_crystal_size_min 0.12
_refine_diff_density_max 0.401
_refine_diff_density_min -0.625
_refine_diff_density_rms 0.078
_refine_ls_extinction_method none
_refine_ls_goodness_of_fit_ref 1.199
_refine_ls_hydrogen_treatment constr
_refine_ls_matrix_type full
_refine_ls_number_parameters 1299
_refine_ls_number_reflns 17576
_refine_ls_number_restraints 372
_refine_ls_restrained_S_all 1.192
_refine_ls_R_factor_all 0.1171
_refine_ls_R_factor_gt 0.0910
_refine_ls_shift/su_max 0.001
_refine_ls_shift/su_mean 0.000
_refine_ls_structure_factor_coef Fsqd
_refine_ls_weighting_details 'w=1/[\s^2^(Fo^2^)+(0.0186P)^2^+19.7421P] where P=(Fo^2^+2Fc^2^)/3'
_refine_ls_weighting_scheme calc
_refine_ls_wR_factor_gt 0.1465
_refine_ls_wR_factor_ref 0.1575
_reflns_Friedel_coverage 0.000
_reflns_number_gt 14090
_reflns_number_total 17576
_reflns_threshold_expression 'I > 2\s(I)'
_cod_data_source_file ja6b03547_si_003.cif
_cod_data_source_block (TPFC)Ge-CH2CH2C6H5
_cod_database_code 4130437
_shelxl_version_number 2013-4
_shelx_space_group_comment
;
The symmetry employed for this shelxl refinement is uniquely defined
by the following loop, which should always be used as a source of
symmetry information in preference to the above space-group names.
They are only intended as comments.
;
_diffrn_number_total 17891
_olex2_refinement_description
;
1. Fixed Uiso
 At 1.2 times of:
  All C(H) groups, All C(H,H) groups, All C(H,H,H,H) groups
2. Restrained distances
 C41-C40 = C42-C41 = C45-C40 = C45-C44 = C44-C43 = C43-C42
 1.42 with sigma of 0.01
 C41B-C40B = C42B-C41B = C43B-C42B = C43A-C42A = C42A-C41A = C45B-C40B = C41A-
 C40A = C45A-C40A = C45A-C44A = C45B-C44B = C44A-C43A = C44B-C43B
 1.39 with sigma of 0.01
 C41C-C40C = C42C-C41C = C43C-C42C = C44C-C43C = C45C-C44C = C45C-C40C
 1.39 with sigma of 0.01
3. Uiso/Uaniso restraints and constraints
C39 \\sim C40 \\sim C41 \\sim C42 \\sim C43 \\sim C44 \\sim C45 \\sim C39C
\\sim C40C \\sim C41C \\sim C42C \\sim C43C \\sim C44C \\sim C45C: within 1.7A
with sigma of 0.02 and sigma for terminal atoms of 0.04
Uanis(C39A) \\sim Ueq, Uanis(C40A) \\sim Ueq, Uanis(C41A) \\sim Ueq,
Uanis(C42A) \\sim Ueq, Uanis(C43A) \\sim Ueq, Uanis(C44A) \\sim Ueq,
Uanis(C45A) \\sim Ueq, Uanis(C39B) \\sim Ueq, Uanis(C40B) \\sim Ueq,
Uanis(C45B) \\sim Ueq, Uanis(C44B) \\sim Ueq, Uanis(C43B) \\sim Ueq,
Uanis(C42B) \\sim Ueq, Uanis(C41B) \\sim Ueq: with sigma of 0.01 and sigma for
terminal atoms of 0.02
Uanis(C39) \\sim Ueq, Uanis(C40) \\sim Ueq, Uanis(C41) \\sim Ueq, Uanis(C42)
\\sim Ueq, Uanis(C43) \\sim Ueq, Uanis(C44) \\sim Ueq, Uanis(C45) \\sim Ueq,
Uanis(C39C) \\sim Ueq, Uanis(C40C) \\sim Ueq, Uanis(C41C) \\sim Ueq,
Uanis(C42C) \\sim Ueq, Uanis(C43C) \\sim Ueq, Uanis(C44C) \\sim Ueq,
Uanis(C45C) \\sim Ueq: with sigma of 0.01 and sigma for terminal atoms of 0.02
4. Others
 Sof(H38C)=Sof(H38D)=Sof(C39B)=Sof(H39C)=Sof(H39D)=Sof(C40B)=Sof(C45B)=
 Sof(H45B)=Sof(C44B)=Sof(H44B)=Sof(C43B)=Sof(H43B)=Sof(C42B)=Sof(H42B)=
 Sof(C41B)=Sof(H41B)=1-FVAR(1)
 Sof(H38A)=Sof(H38B)=Sof(C39A)=Sof(H39A)=Sof(H39B)=Sof(C40A)=Sof(C41A)=
 Sof(H41A)=Sof(C42A)=Sof(H42A)=Sof(C43A)=Sof(H43A)=Sof(C44A)=Sof(H44A)=
 Sof(C45A)=Sof(H45A)=FVAR(1)
 Sof(H38G)=Sof(H38H)=Sof(C39C)=Sof(H39G)=Sof(H39H)=Sof(C40C)=Sof(C41C)=
 Sof(H41C)=Sof(C42C)=Sof(H42C)=Sof(C43C)=Sof(H43C)=Sof(C44C)=Sof(H44C)=
 Sof(C45C)=Sof(H45C)=1-FVAR(2)
 Sof(H38E)=Sof(H38F)=Sof(C39)=Sof(H39E)=Sof(H39F)=Sof(C40)=Sof(C41)=Sof(H41)=
 Sof(C42)=Sof(H42)=Sof(C43)=Sof(H43)=Sof(C44)=Sof(H44)=Sof(C45)=Sof(H45)=FVAR(2)
5.a Secondary CH2 refined with riding coordinates:
 C38A(H38A,H38B), C38A(H38C,H38D), C39A(H39A,H39B), C38(H38E,H38F), C38(H38G,
 H38H), C39(H39E,H39F), C39B(H39C,H39D), C39C(H39G,H39H)
5.b Aromatic/amide H refined with riding coordinates:
 C2A(H2A), C3A(H3A), C7A(H7A), C8A(H8A), C12A(H12A), C13A(H13A), C17A(H17A),
 C18A(H18A), C41A(H41A), C42A(H42A), C43A(H43A), C44A(H44A), C45A(H45A), C2(H2),
  C3(H3), C7(H7), C8(H8), C12(H12), C13(H13), C17(H17), C18(H18), C41(H41),
 C42(H42), C43(H43), C44(H44), C45(H45), C45B(H45B), C44B(H44B), C43B(H43B),
 C42B(H42B), C41B(H41B), C41C(H41C), C42C(H42C), C43C(H43C), C44C(H44C),
 C45C(H45C)
;

loop_
_space_group_symop_operation_xyz
'x, y, z'
'-x, y+1/2, -z+1/2'
'-x, -y, -z'
'x, -y-1/2, z-1/2'

loop_
_atom_site_label
_atom_site_type_symbol
_atom_site_fract_x
_atom_site_fract_y
_atom_site_fract_z
_atom_site_U_iso_or_equiv
_atom_site_adp_type
_atom_site_occupancy
_atom_site_site_symmetry_order
_atom_site_calc_flag
_atom_site_refinement_flags_posn
_atom_site_refinement_flags_adp
_atom_site_refinement_flags_occupancy
_atom_site_disorder_assembly
_atom_site_disorder_group
Ge1A Ge 0.22681(5) 0.69714(2) 0.21728(2) 0.03048(12) Uani 1 1 d . . . . .
F1A F -0.1698(4) 0.63659(10) 0.06135(14) 0.0682(10) Uani 1 1 d . . . . .
F2A F -0.4259(5) 0.63165(11) -0.01162(15) 0.0815(12) Uani 1 1 d . . . . .
F3A F -0.6497(4) 0.68588(12) -0.01993(13) 0.0730(11) Uani 1 1 d . . . . .
F4A F -0.6112(4) 0.74724(13) 0.04256(15) 0.0821(13) Uani 1 1 d . . . . .
F5A F -0.3592(4) 0.75222(11) 0.11603(14) 0.0684(11) Uani 1 1 d . . . . .
F6A F -0.0943(5) 0.65366(9) 0.38289(14) 0.0660(10) Uani 1 1 d . . . . .
F7A F -0.1622(5) 0.60033(11) 0.45020(14) 0.0752(12) Uani 1 1 d . . . . .
F8A F -0.0803(5) 0.52831(10) 0.43672(15) 0.0811(12) Uani 1 1 d . . . . .
F9A F 0.0721(5) 0.50889(10) 0.35519(17) 0.0789(12) Uani 1 1 d . . . . .
F10A F 0.1505(4) 0.56193(10) 0.28998(14) 0.0652(10) Uani 1 1 d . . . . .
F11A F 0.8269(3) 0.72035(9) 0.28444(11) 0.0458(7) Uani 1 1 d . . . . .
F12A F 1.0922(3) 0.73711(9) 0.34806(13) 0.0535(8) Uani 1 1 d . . . . .
F13A F 1.0747(4) 0.76340(11) 0.44494(13) 0.0672(10) Uani 1 1 d . . . . .
F14A F 0.7868(4) 0.77325(11) 0.47694(12) 0.0637(10) Uani 1 1 d . . . . .
F15A F 0.5202(3) 0.75666(9) 0.41463(10) 0.0475(8) Uani 1 1 d . . . . .
N1A N 0.1254(4) 0.73023(12) 0.16429(15) 0.0350(9) Uani 1 1 d . . . . .
N2A N 0.3590(4) 0.74112(11) 0.22806(15) 0.0340(9) Uani 1 1 d . . . . .
N3A N 0.2830(4) 0.68729(11) 0.29016(15) 0.0340(9) Uani 1 1 d . . . . .
N4A N 0.0207(4) 0.67365(11) 0.21721(14) 0.0329(9) Uani 1 1 d . . . . .
C1A C 0.2103(5) 0.76106(14) 0.15265(18) 0.0339(11) Uani 1 1 d . . . . .
C2A C 0.1332(6) 0.77678(15) 0.10618(19) 0.0394(12) Uani 1 1 d . . . . .
H2A H 0.1654 0.7980 0.0895 0.047 Uiso 1 1 calc R . . . .
C3A C 0.0024(6) 0.75515(15) 0.09010(19) 0.0408(12) Uani 1 1 d . . . . .
H3A H -0.0691 0.7589 0.0603 0.049 Uiso 1 1 calc R . . . .
C4A C -0.0046(5) 0.72580(15) 0.12742(18) 0.0342(11) Uani 1 1 d . . . . .
C5A C -0.1144(5) 0.69764(14) 0.13247(17) 0.0335(11) Uani 1 1 d . . . . .
C6A C -0.1022(5) 0.67323(15) 0.17498(18) 0.0369(11) Uani 1 1 d . . . . .
C7A C -0.2119(6) 0.64491(15) 0.1854(2) 0.0423(13) Uani 1 1 d . . . . .
H7A H -0.3043 0.6386 0.1638 0.051 Uiso 1 1 calc R . . . .
C8A C -0.1600(6) 0.62866(15) 0.2316(2) 0.0423(12) Uani 1 1 d . . . . .
H8A H -0.2102 0.6094 0.2472 0.051 Uiso 1 1 calc R . . . .
C9A C -0.0149(5) 0.64648(15) 0.25195(19) 0.0370(11) Uani 1 1 d . . . . .
C10A C 0.0789(5) 0.63966(14) 0.29913(19) 0.0366(11) Uani 1 1 d . . . . .
C11A C 0.2169(5) 0.65908(14) 0.31762(19) 0.0361(11) Uani 1 1 d . . . . .
C12A C 0.3142(6) 0.65431(15) 0.36625(19) 0.0415(12) Uani 1 1 d . . . . .
H12A H 0.2967 0.6374 0.3922 0.050 Uiso 1 1 calc R . . . .
C13A C 0.4365(6) 0.67880(15) 0.3678(2) 0.0417(12) Uani 1 1 d . . . . .
H13A H 0.5184 0.6814 0.3951 0.050 Uiso 1 1 calc R . . . .
C14A C 0.4195(5) 0.69980(14) 0.32134(18) 0.0344(11) Uani 1 1 d . . . . .
C15A C 0.5182(5) 0.72910(14) 0.30960(18) 0.0339(11) Uani 1 1 d . . . . .
C16A C 0.4852(5) 0.75070(14) 0.26427(17) 0.0322(11) Uani 1 1 d . . . . .
C17A C 0.5515(5) 0.78430(14) 0.24779(18) 0.0350(11) Uani 1 1 d . . . . .
H17A H 0.6393 0.7968 0.2648 0.042 Uiso 1 1 calc R . . . .
C18A C 0.4627(5) 0.79519(15) 0.20185(19) 0.0374(11) Uani 1 1 d . . . . .
H18A H 0.4790 0.8164 0.1824 0.045 Uiso 1 1 calc R . . . .
C19A C 0.3434(5) 0.76810(14) 0.19012(18) 0.0341(11) Uani 1 1 d . . . . .
C20A C -0.2557(5) 0.69380(15) 0.09229(18) 0.0359(11) Uani 1 1 d . . . . .
C21A C -0.2793(6) 0.66374(16) 0.0589(2) 0.0434(13) Uani 1 1 d . . . . .
C22A C -0.4107(7) 0.66077(18) 0.0213(2) 0.0521(15) Uani 1 1 d . . . . .
C23A C -0.5231(6) 0.68873(19) 0.0169(2) 0.0505(15) Uani 1 1 d . . . . .
C24A C -0.5045(6) 0.71924(19) 0.0484(2) 0.0530(15) Uani 1 1 d . . . . .
C25A C -0.3728(6) 0.72138(17) 0.0857(2) 0.0449(13) Uani 1 1 d . . . . .
C26A C 0.0290(5) 0.60984(14) 0.33381(19) 0.0365(11) Uani 1 1 d . . . . .
C27A C -0.0499(7) 0.61787(15) 0.3749(2) 0.0452(13) Uani 1 1 d . . . . .
C28A C -0.0860(7) 0.59097(17) 0.4100(2) 0.0523(15) Uani 1 1 d . . . . .
C29A C -0.0433(7) 0.55425(17) 0.4031(2) 0.0531(15) Uani 1 1 d . . . . .
C30A C 0.0316(7) 0.54489(16) 0.3620(2) 0.0521(15) Uani 1 1 d . . . . .
C31A C 0.0686(6) 0.57243(16) 0.3282(2) 0.0441(13) Uani 1 1 d . . . . .
C32A C 0.6626(5) 0.73849(14) 0.34636(18) 0.0334(11) Uani 1 1 d . . . . .
C33A C 0.8121(5) 0.73400(14) 0.33162(18) 0.0334(10) Uani 1 1 d . . . . .
C34A C 0.9502(5) 0.74251(14) 0.3643(2) 0.0375(11) Uani 1 1 d . . . . .
C35A C 0.9421(6) 0.75571(15) 0.4128(2) 0.0421(13) Uani 1 1 d . . . . .
C36A C 0.7957(6) 0.76070(16) 0.42899(19) 0.0430(13) Uani 1 1 d . . . . .
C37A C 0.6596(5) 0.75193(15) 0.39589(18) 0.0362(11) Uani 1 1 d . . . . .
C38A C 0.3501(5) 0.66245(14) 0.18265(19) 0.0354(11) Uani 1 1 d . . . . .
H38A H 0.3624 0.6724 0.1487 0.042 Uiso 0.56(2) 1 calc R . P A 1
H38B H 0.4550 0.6603 0.2023 0.042 Uiso 0.56(2) 1 calc R . P A 1
H38C H 0.3990 0.6762 0.1568 0.042 Uiso 0.44(2) 1 calc R . P A 2
H38D H 0.4350 0.6529 0.2079 0.042 Uiso 0.44(2) 1 calc R . P A 2
C39A C 0.276(2) 0.6240(5) 0.1763(7) 0.052(4) Uani 0.56(2) 1 d . U P A 1
H39A H 0.2603 0.6145 0.2101 0.063 Uiso 0.56(2) 1 calc R . P A 1
H39B H 0.1728 0.6261 0.1556 0.063 Uiso 0.56(2) 1 calc R . P A 1
C40A C 0.376(3) 0.5968(6) 0.1510(7) 0.052(4) Uani 0.56(2) 1 d D U P A 1
C41A C 0.387(2) 0.5954(5) 0.0982(7) 0.071(5) Uani 0.56(2) 1 d D U P A 1
H41A H 0.3256 0.6118 0.0762 0.085 Uiso 0.56(2) 1 calc R . P A 1
C42A C 0.489(2) 0.5704(5) 0.0768(8) 0.087(6) Uani 0.56(2) 1 d D U P A 1
H42A H 0.4922 0.5689 0.0413 0.105 Uiso 0.56(2) 1 calc R . P A 1
C43A C 0.582(2) 0.5482(5) 0.1121(8) 0.086(6) Uani 0.56(2) 1 d D U P A 1
H43A H 0.6571 0.5325 0.1003 0.103 Uiso 0.56(2) 1 calc R . P A 1
C44A C 0.569(2) 0.5487(5) 0.1650(8) 0.105(6) Uani 0.56(2) 1 d D U P A 1
H44A H 0.6328 0.5328 0.1871 0.126 Uiso 0.56(2) 1 calc R . P A 1
C45A C 0.463(2) 0.5723(6) 0.1854(8) 0.086(6) Uani 0.56(2) 1 d D U P A 1
H45A H 0.4507 0.5717 0.2204 0.104 Uiso 0.56(2) 1 calc R . P A 1
Ge1 Ge 0.75214(6) 0.39578(2) 0.26828(2) 0.03141(12) Uani 1 1 d . . . . .
F1 F 1.3543(3) 0.37501(9) 0.34413(11) 0.0447(7) Uani 1 1 d . . . . .
F2 F 1.6097(3) 0.35529(10) 0.41029(12) 0.0545(8) Uani 1 1 d . . . . .
F3 F 1.5737(4) 0.32776(11) 0.50551(12) 0.0615(9) Uani 1 1 d . . . . .
F4 F 1.2763(4) 0.31921(10) 0.53235(11) 0.0557(9) Uani 1 1 d . . . . .
F5 F 1.0215(3) 0.33974(9) 0.46757(10) 0.0420(7) Uani 1 1 d . . . . .
F6 F 0.4005(5) 0.44417(12) 0.42708(16) 0.0841(13) Uani 1 1 d . . . . .
F7 F 0.2909(7) 0.50125(16) 0.47925(18) 0.120(2) Uani 1 1 d . . . . .
F8 F 0.3608(6) 0.57322(14) 0.4568(2) 0.131(2) Uani 1 1 d . . . . .
F9 F 0.5402(6) 0.58684(13) 0.3790(3) 0.143(2) Uani 1 1 d . . . . .
F10 F 0.6450(5) 0.52999(11) 0.3259(2) 0.0967(15) Uani 1 1 d . . . . .
F11 F 0.4279(5) 0.44547(13) 0.09744(17) 0.0938(15) Uani 1 1 d . . . . .
F12 F 0.2039(6) 0.45004(17) 0.01491(18) 0.1204(19) Uani 1 1 d . . . . .
F13 F -0.0512(5) 0.40368(16) 0.00665(17) 0.1174(19) Uani 1 1 d . . . . .
F14 F -0.0739(6) 0.35086(18) 0.0799(2) 0.141(2) Uani 1 1 d . . . . .
F15 F 0.1514(5) 0.34605(14) 0.16267(18) 0.1007(16) Uani 1 1 d . . . . .
N1 N 0.8872(4) 0.35273(11) 0.28212(14) 0.0330(9) Uani 1 1 d . . . . .
N2 N 0.6617(4) 0.36165(12) 0.21484(15) 0.0355(9) Uani 1 1 d . . . . .
N3 N 0.5421(4) 0.41750(12) 0.26431(16) 0.0371(10) Uani 1 1 d . . . . .
N4 N 0.7969(4) 0.40655(11) 0.34162(15) 0.0328(9) Uani 1 1 d . . . . .
C1 C 0.8815(6) 0.32557(14) 0.24419(18) 0.0345(11) Uani 1 1 d . . . . .
C2 C 1.0062(6) 0.30009(15) 0.25849(18) 0.0389(12) Uani 1 1 d . . . . .
H2 H 1.0290 0.2789 0.2399 0.047 Uiso 1 1 calc R . . . .
C3 C 1.0880(5) 0.31185(14) 0.30436(18) 0.0357(11) Uani 1 1 d . . . . .
H3 H 1.1768 0.3003 0.3224 0.043 Uiso 1 1 calc R . . . .
C4 C 1.0127(5) 0.34506(14) 0.31968(17) 0.0328(10) Uani 1 1 d . . . . .
C5 C 1.0376(5) 0.36725(14) 0.36427(18) 0.0318(10) Uani 1 1 d . . . . .
C6 C 0.9338(5) 0.39582(14) 0.37459(18) 0.0321(10) Uani 1 1 d . . . . .
C7 C 0.9435(6) 0.41878(14) 0.4198(2) 0.0393(12) Uani 1 1 d . . . . .
H7 H 1.0233 0.4179 0.4479 0.047 Uiso 1 1 calc R . . . .
C8 C 0.8179(6) 0.44194(14) 0.4149(2) 0.0408(12) Uani 1 1 d . . . . .
H8 H 0.7952 0.4594 0.4394 0.049 Uiso 1 1 calc R . . . .
C9 C 0.7250(6) 0.43534(14) 0.36613(19) 0.0365(11) Uani 1 1 d . . . . .
C10 C 0.5861(6) 0.45374(15) 0.3444(2) 0.0399(12) Uani 1 1 d . . . . .
C11 C 0.4987(6) 0.44523(14) 0.2969(2) 0.0386(12) Uani 1 1 d . . . . .
C12 C 0.3538(6) 0.46218(16) 0.2732(2) 0.0490(14) Uani 1 1 d . . . . .
H12 H 0.2989 0.4815 0.2870 0.059 Uiso 1 1 calc R . . . .
C13 C 0.3111(6) 0.44487(17) 0.2268(2) 0.0498(14) Uani 1 1 d . . . . .
H13 H 0.2217 0.4505 0.2034 0.060 Uiso 1 1 calc R . . . .
C14 C 0.4260(5) 0.41680(15) 0.2200(2) 0.0384(12) Uani 1 1 d . . . . .
C15 C 0.4240(6) 0.39274(15) 0.17788(19) 0.0390(12) Uani 1 1 d . . . . .
C16 C 0.5373(6) 0.36483(15) 0.17528(19) 0.0377(12) Uani 1 1 d . . . . .
C17 C 0.5521(6) 0.33543(16) 0.1399(2) 0.0440(13) Uani 1 1 d . . . . .
H17 H 0.4843 0.3311 0.1094 0.053 Uiso 1 1 calc R . . . .
C18 C 0.6836(6) 0.31422(16) 0.15803(19) 0.0433(13) Uani 1 1 d . . . . .
H18 H 0.7203 0.2931 0.1423 0.052 Uiso 1 1 calc R . . . .
C19 C 0.7521(6) 0.33091(15) 0.20522(19) 0.0379(12) Uani 1 1 d . . . . .
C20 C 1.1783(5) 0.35826(13) 0.40318(17) 0.0316(10) Uani 1 1 d . . . . .
C21 C 1.3314(6) 0.36147(14) 0.39048(18) 0.0350(11) Uani 1 1 d . . . . .
C22 C 1.4635(5) 0.35135(14) 0.4244(2) 0.0379(11) Uani 1 1 d . . . . .
C23 C 1.4457(6) 0.33755(15) 0.47215(19) 0.0407(12) Uani 1 1 d . . . . .
C24 C 1.2959(6) 0.33383(15) 0.48608(18) 0.0380(11) Uani 1 1 d . . . . .
C25 C 1.1648(5) 0.34427(14) 0.45186(18) 0.0342(11) Uani 1 1 d . . . . .
C26 C 0.5254(6) 0.48491(17) 0.3750(2) 0.0499(14) Uani 1 1 d . . . . .
C27 C 0.4356(8) 0.4790(2) 0.4146(3) 0.0636(18) Uani 1 1 d . . . . .
C28 C 0.3803(9) 0.5087(3) 0.4416(3) 0.082(2) Uani 1 1 d . . . . .
C29 C 0.4147(10) 0.5448(2) 0.4294(4) 0.086(3) Uani 1 1 d . . . . .
C30 C 0.5051(9) 0.5518(2) 0.3914(4) 0.088(3) Uani 1 1 d . . . . .
C31 C 0.5585(7) 0.52203(19) 0.3644(3) 0.0675(19) Uani 1 1 d . . . . .
C32 C 0.2941(6) 0.39615(16) 0.13346(19) 0.0427(12) Uani 1 1 d . . . . .
C33 C 0.3026(7) 0.42200(19) 0.0949(2) 0.0581(16) Uani 1 1 d . . . . .
C34 C 0.1883(9) 0.4247(2) 0.0518(3) 0.077(2) Uani 1 1 d . . . . .
C35 C 0.0616(8) 0.4007(3) 0.0474(3) 0.078(2) Uani 1 1 d . . . . .
C36 C 0.0500(8) 0.3745(2) 0.0847(3) 0.079(2) Uani 1 1 d . . . . .
C37 C 0.1661(7) 0.3726(2) 0.1271(3) 0.0639(18) Uani 1 1 d . . . . .
C38 C 0.8747(6) 0.43099(16) 0.2335(2) 0.0456(13) Uani 1 1 d . . . . .
H38E H 0.9473 0.4440 0.2595 0.055 Uiso 0.641(18) 1 calc R . P B 1
H38F H 0.9381 0.4170 0.2118 0.055 Uiso 0.641(18) 1 calc R . P B 1
H38G H 0.8940 0.4530 0.2554 0.055 Uiso 0.359(18) 1 calc R . P B 2
H38H H 0.9770 0.4197 0.2307 0.055 Uiso 0.359(18) 1 calc R . P B 2
C39 C 0.7787(11) 0.4597(3) 0.2006(5) 0.051(3) Uani 0.641(18) 1 d . U P B 1
H39E H 0.6933 0.4471 0.1788 0.061 Uiso 0.641(18) 1 calc R . P B 1
H39F H 0.7313 0.4769 0.2230 0.061 Uiso 0.641(18) 1 calc R . P B 1
C40 C 0.8741(16) 0.4816(4) 0.1672(5) 0.054(3) Uani 0.641(18) 1 d D U P B 1
C41 C 0.8739(18) 0.4756(4) 0.1139(5) 0.067(3) Uani 0.641(18) 1 d D U P B 1
H41 H 0.8140 0.4559 0.0980 0.081 Uiso 0.641(18) 1 calc R . P B 1
C42 C 0.9612(19) 0.4983(4) 0.0838(6) 0.078(3) Uani 0.641(18) 1 d D U P B 1
H42 H 0.9592 0.4941 0.0485 0.093 Uiso 0.641(18) 1 calc R . P B 1
C43 C 1.0517(18) 0.5278(4) 0.1090(6) 0.080(4) Uani 0.641(18) 1 d D U P B 1
H43 H 1.1094 0.5436 0.0901 0.096 Uiso 0.641(18) 1 calc R . P B 1
C44 C 1.0550(18) 0.5334(4) 0.1625(6) 0.082(4) Uani 0.641(18) 1 d D U P B 1
H44 H 1.1166 0.5526 0.1789 0.099 Uiso 0.641(18) 1 calc R . P B 1
C45 C 0.9669(17) 0.5104(4) 0.1915(6) 0.069(3) Uani 0.641(18) 1 d D U P B 1
H45 H 0.9702 0.5143 0.2270 0.083 Uiso 0.641(18) 1 calc R . P B 1
C39B C 0.262(3) 0.6294(7) 0.1563(10) 0.063(6) Uani 0.44(2) 1 d . U P A 2
H39C H 0.1859 0.6387 0.1282 0.076 Uiso 0.44(2) 1 calc R . P A 2
H39D H 0.2035 0.6172 0.1810 0.076 Uiso 0.44(2) 1 calc R . P A 2
C40B C 0.366(3) 0.6003(8) 0.1346(9) 0.052(5) Uani 0.44(2) 1 d D U P A 2
C45B C 0.467(3) 0.5747(6) 0.1630(9) 0.067(6) Uani 0.44(2) 1 d D U P A 2
H45B H 0.4831 0.5754 0.1990 0.080 Uiso 0.44(2) 1 calc R . P A 2
C44B C 0.544(3) 0.5480(8) 0.1361(11) 0.098(8) Uani 0.44(2) 1 d D U P A 2
H44B H 0.6064 0.5295 0.1540 0.118 Uiso 0.44(2) 1 calc R . P A 2
C43B C 0.527(3) 0.5493(7) 0.0822(11) 0.099(8) Uani 0.44(2) 1 d D U P A 2
H43B H 0.5849 0.5326 0.0646 0.119 Uiso 0.44(2) 1 calc R . P A 2
C42B C 0.426(3) 0.5746(6) 0.0536(11) 0.109(9) Uani 0.44(2) 1 d D U P A 2
H42B H 0.4128 0.5746 0.0175 0.130 Uiso 0.44(2) 1 calc R . P A 2
C41B C 0.344(3) 0.6001(7) 0.0809(9) 0.079(7) Uani 0.44(2) 1 d D U P A 2
H41B H 0.2744 0.6172 0.0629 0.095 Uiso 0.44(2) 1 calc R . P A 2
C39C C 0.808(3) 0.4431(8) 0.1833(9) 0.067(5) Uani 0.359(18) 1 d . U P B 2
H39G H 0.7006 0.4516 0.1861 0.080 Uiso 0.359(18) 1 calc R . P B 2
H39H H 0.7970 0.4209 0.1614 0.080 Uiso 0.359(18) 1 calc R . P B 2
C40C C 0.886(3) 0.4738(7) 0.1531(9) 0.054(4) Uani 0.359(18) 1 d D U P B 2
C41C C 0.848(4) 0.4661(8) 0.1009(8) 0.074(5) Uani 0.359(18) 1 d D U P B 2
H41C H 0.7795 0.4466 0.0889 0.089 Uiso 0.359(18) 1 calc R . P B 2
C42C C 0.918(3) 0.4890(7) 0.0678(10) 0.076(5) Uani 0.359(18) 1 d D U P B 2
H42C H 0.8941 0.4867 0.0320 0.092 Uiso 0.359(18) 1 calc R . P B 2
C43C C 1.025(3) 0.5155(8) 0.0899(8) 0.070(5) Uani 0.359(18) 1 d D U P B 2
H43C H 1.0794 0.5291 0.0674 0.084 Uiso 0.359(18) 1 calc R . P B 2
C44C C 1.060(3) 0.5240(7) 0.1421(8) 0.067(4) Uani 0.359(18) 1 d D U P B 2
H44C H 1.1306 0.5429 0.1541 0.080 Uiso 0.359(18) 1 calc R . P B 2
C45C C 0.982(3) 0.5024(6) 0.1751(9) 0.054(4) Uani 0.359(18) 1 d D U P B 2
H45C H 0.9935 0.5070 0.2106 0.064 Uiso 0.359(18) 1 calc R . P B 2

loop_
_atom_site_aniso_label
_atom_site_aniso_U_11
_atom_site_aniso_U_22
_atom_site_aniso_U_33
_atom_site_aniso_U_23
_atom_site_aniso_U_13
_atom_site_aniso_U_12
Ge1A 0.0238(2) 0.0400(3) 0.0269(3) 0.0020(2) 0.00050(18) -0.0022(2)
F1A 0.077(2) 0.057(2) 0.062(2) -0.0169(19) -0.0200(19) 0.0175(19)
F2A 0.095(3) 0.074(3) 0.064(2) -0.022(2) -0.029(2) -0.003(2)
F3A 0.0443(19) 0.119(3) 0.048(2) -0.006(2) -0.0205(15) -0.011(2)
F4A 0.0417(19) 0.122(3) 0.078(3) -0.023(2) -0.0099(18) 0.037(2)
F5A 0.0468(19) 0.087(3) 0.067(2) -0.033(2) -0.0079(17) 0.0196(18)
F6A 0.095(3) 0.044(2) 0.067(2) 0.0066(18) 0.041(2) 0.0036(18)
F7A 0.112(3) 0.067(3) 0.055(2) 0.0034(19) 0.046(2) -0.014(2)
F8A 0.117(3) 0.054(2) 0.076(3) 0.025(2) 0.025(2) -0.019(2)
F9A 0.100(3) 0.040(2) 0.100(3) 0.008(2) 0.024(2) 0.0033(19)
F10A 0.074(2) 0.057(2) 0.071(2) -0.0034(19) 0.032(2) 0.0088(18)
F11A 0.0418(16) 0.057(2) 0.0400(17) -0.0078(15) 0.0086(13) 0.0010(14)
F12A 0.0269(15) 0.068(2) 0.066(2) 0.0019(18) 0.0072(14) -0.0001(14)
F13A 0.0405(18) 0.092(3) 0.061(2) -0.008(2) -0.0229(16) -0.0049(18)
F14A 0.055(2) 0.098(3) 0.0340(17) -0.0134(18) -0.0098(14) 0.0056(19)
F15A 0.0361(16) 0.075(2) 0.0314(16) 0.0004(15) 0.0060(12) 0.0069(15)
N1A 0.031(2) 0.045(3) 0.027(2) -0.0020(19) -0.0038(16) -0.0012(17)
N2A 0.0272(19) 0.042(2) 0.031(2) 0.0054(19) -0.0040(16) -0.0039(17)
N3A 0.0243(18) 0.044(2) 0.033(2) 0.0008(19) 0.0009(15) -0.0079(17)
N4A 0.0272(19) 0.044(2) 0.027(2) 0.0051(18) -0.0003(15) -0.0027(17)
C1A 0.029(2) 0.046(3) 0.027(2) 0.005(2) 0.0016(18) 0.000(2)
C2A 0.039(3) 0.046(3) 0.032(3) 0.003(2) 0.003(2) -0.001(2)
C3A 0.033(3) 0.058(3) 0.029(3) 0.003(2) -0.003(2) 0.004(2)
C4A 0.026(2) 0.049(3) 0.027(2) 0.001(2) -0.0001(18) 0.002(2)
C5A 0.027(2) 0.046(3) 0.027(2) -0.005(2) 0.0018(18) 0.002(2)
C6A 0.024(2) 0.056(3) 0.030(3) -0.001(2) 0.0010(18) -0.001(2)
C7A 0.030(2) 0.056(3) 0.039(3) 0.008(3) -0.001(2) -0.008(2)
C8A 0.033(3) 0.050(3) 0.043(3) 0.002(3) 0.001(2) -0.012(2)
C9A 0.029(2) 0.049(3) 0.033(3) 0.002(2) 0.0058(19) -0.001(2)
C10A 0.031(2) 0.043(3) 0.036(3) 0.003(2) 0.007(2) -0.008(2)
C11A 0.031(2) 0.042(3) 0.034(3) -0.001(2) 0.001(2) -0.007(2)
C12A 0.038(3) 0.051(3) 0.034(3) 0.015(2) -0.002(2) -0.004(2)
C13A 0.036(3) 0.048(3) 0.038(3) 0.007(3) -0.006(2) -0.003(2)
C14A 0.030(2) 0.042(3) 0.028(2) 0.007(2) -0.0051(18) -0.004(2)
C15A 0.029(2) 0.045(3) 0.027(2) 0.001(2) -0.0024(18) 0.000(2)
C16A 0.023(2) 0.050(3) 0.023(2) 0.001(2) -0.0003(17) -0.0035(19)
C17A 0.027(2) 0.042(3) 0.035(3) 0.002(2) 0.0002(19) -0.006(2)
C18A 0.035(2) 0.045(3) 0.032(3) 0.009(2) 0.004(2) -0.007(2)
C19A 0.028(2) 0.045(3) 0.030(2) 0.001(2) 0.0022(18) -0.002(2)
C20A 0.027(2) 0.052(3) 0.028(2) 0.001(2) 0.0003(18) -0.005(2)
C21A 0.045(3) 0.048(3) 0.035(3) 0.001(3) -0.001(2) 0.002(2)
C22A 0.054(3) 0.062(4) 0.036(3) -0.012(3) -0.009(2) -0.013(3)
C23A 0.030(3) 0.082(5) 0.035(3) -0.003(3) -0.007(2) -0.010(3)
C24A 0.028(3) 0.086(5) 0.043(3) -0.007(3) 0.000(2) 0.012(3)
C25A 0.035(3) 0.063(4) 0.035(3) -0.009(3) -0.001(2) 0.002(2)
C26A 0.029(2) 0.041(3) 0.039(3) -0.001(2) 0.003(2) -0.009(2)
C27A 0.055(3) 0.037(3) 0.045(3) 0.007(3) 0.013(3) -0.002(2)
C28A 0.066(4) 0.055(4) 0.040(3) -0.002(3) 0.020(3) -0.014(3)
C29A 0.062(4) 0.046(3) 0.053(4) 0.013(3) 0.012(3) -0.019(3)
C30A 0.055(4) 0.037(3) 0.064(4) 0.002(3) 0.010(3) -0.003(3)
C31A 0.042(3) 0.043(3) 0.047(3) -0.003(3) 0.007(2) -0.006(2)
C32A 0.030(2) 0.041(3) 0.027(2) 0.001(2) -0.0014(18) -0.001(2)
C33A 0.033(2) 0.037(3) 0.029(2) -0.002(2) 0.0006(19) -0.001(2)
C34A 0.025(2) 0.041(3) 0.046(3) 0.008(2) 0.002(2) 0.001(2)
C35A 0.030(2) 0.050(3) 0.041(3) 0.002(3) -0.015(2) -0.004(2)
C36A 0.044(3) 0.055(3) 0.027(3) -0.004(2) -0.005(2) 0.001(2)
C37A 0.030(2) 0.047(3) 0.031(3) 0.003(2) 0.0011(19) 0.003(2)
C38A 0.028(2) 0.039(3) 0.040(3) 0.001(2) 0.009(2) 0.002(2)
C39A 0.049(6) 0.047(6) 0.065(8) 0.003(6) 0.024(6) -0.001(5)
C40A 0.053(7) 0.044(7) 0.061(8) -0.010(6) 0.011(6) -0.010(5)
C41A 0.072(8) 0.072(8) 0.070(8) -0.001(7) 0.010(7) -0.003(6)
C42A 0.091(9) 0.085(9) 0.092(9) -0.005(7) 0.031(7) 0.007(7)
C43A 0.080(9) 0.093(9) 0.092(10) -0.007(8) 0.033(8) 0.021(7)
C44A 0.099(9) 0.100(9) 0.115(10) -0.005(8) 0.011(8) 0.029(7)
C45A 0.082(8) 0.087(9) 0.089(9) -0.009(8) 0.009(8) 0.003(7)
Ge1 0.0271(2) 0.0362(3) 0.0303(3) 0.0052(2) 0.00154(19) 0.0026(2)
F1 0.0420(16) 0.058(2) 0.0351(16) 0.0120(15) 0.0086(13) 0.0038(14)
F2 0.0327(16) 0.074(2) 0.057(2) 0.0012(18) 0.0072(14) 0.0006(15)
F3 0.0409(17) 0.090(3) 0.0478(19) 0.0070(19) -0.0141(14) 0.0116(17)
F4 0.057(2) 0.078(2) 0.0296(16) 0.0183(16) -0.0046(14) 0.0002(17)
F5 0.0334(15) 0.059(2) 0.0341(15) 0.0005(14) 0.0047(12) -0.0073(13)
F6 0.109(3) 0.075(3) 0.076(3) -0.005(2) 0.043(2) 0.020(2)
F7 0.139(4) 0.149(5) 0.077(3) -0.027(3) 0.033(3) 0.066(4)
F8 0.130(4) 0.106(4) 0.145(5) -0.074(3) -0.023(3) 0.071(3)
F9 0.113(4) 0.051(3) 0.260(8) -0.036(4) 0.011(4) 0.020(3)
F10 0.080(3) 0.046(2) 0.168(5) 0.004(3) 0.033(3) 0.004(2)
F11 0.077(3) 0.105(3) 0.092(3) 0.057(3) -0.015(2) -0.025(2)
F12 0.104(4) 0.168(5) 0.082(3) 0.066(3) -0.014(3) 0.026(3)
F13 0.077(3) 0.184(5) 0.077(3) -0.005(3) -0.045(2) 0.031(3)
F14 0.076(3) 0.191(6) 0.140(5) 0.007(4) -0.047(3) -0.056(4)
F15 0.067(3) 0.121(4) 0.105(3) 0.045(3) -0.023(2) -0.048(3)
N1 0.033(2) 0.039(2) 0.026(2) 0.0013(18) -0.0008(16) 0.0055(17)
N2 0.033(2) 0.043(2) 0.029(2) 0.0036(19) -0.0027(16) 0.0032(18)
N3 0.028(2) 0.046(3) 0.036(2) 0.005(2) 0.0024(17) 0.0028(18)
N4 0.031(2) 0.035(2) 0.033(2) 0.0016(18) 0.0029(16) 0.0055(16)
C1 0.036(2) 0.043(3) 0.025(2) 0.001(2) 0.0034(19) 0.005(2)
C2 0.039(3) 0.048(3) 0.029(3) 0.001(2) 0.002(2) 0.009(2)
C3 0.033(2) 0.043(3) 0.030(3) 0.000(2) 0.0010(19) 0.010(2)
C4 0.031(2) 0.042(3) 0.025(2) 0.005(2) 0.0030(18) 0.003(2)
C5 0.031(2) 0.037(3) 0.028(2) 0.004(2) 0.0039(18) 0.0021(19)
C6 0.032(2) 0.035(3) 0.029(2) 0.000(2) 0.0017(18) 0.0034(19)
C7 0.038(3) 0.039(3) 0.040(3) -0.004(2) 0.000(2) 0.002(2)
C8 0.046(3) 0.034(3) 0.040(3) -0.010(2) 0.000(2) 0.004(2)
C9 0.033(2) 0.039(3) 0.036(3) 0.000(2) 0.003(2) 0.002(2)
C10 0.032(2) 0.040(3) 0.047(3) -0.005(3) 0.003(2) 0.005(2)
C11 0.029(2) 0.037(3) 0.048(3) 0.002(2) 0.002(2) 0.007(2)
C12 0.031(3) 0.055(4) 0.059(4) -0.003(3) 0.000(2) 0.012(2)
C13 0.033(3) 0.063(4) 0.052(3) 0.002(3) -0.001(2) 0.006(3)
C14 0.027(2) 0.044(3) 0.043(3) 0.004(2) -0.004(2) 0.002(2)
C15 0.032(2) 0.048(3) 0.035(3) 0.004(2) -0.001(2) -0.003(2)
C16 0.032(2) 0.048(3) 0.032(3) 0.009(2) -0.0042(19) 0.003(2)
C17 0.043(3) 0.054(3) 0.034(3) -0.003(3) -0.001(2) 0.002(2)
C18 0.039(3) 0.056(4) 0.032(3) -0.006(3) -0.004(2) 0.009(2)
C19 0.037(3) 0.044(3) 0.032(3) 0.003(2) 0.003(2) 0.010(2)
C20 0.035(2) 0.035(3) 0.024(2) 0.000(2) -0.0002(18) 0.003(2)
C21 0.037(3) 0.040(3) 0.028(3) 0.005(2) 0.0032(19) 0.005(2)
C22 0.029(2) 0.042(3) 0.043(3) -0.003(2) 0.009(2) 0.001(2)
C23 0.039(3) 0.050(3) 0.030(3) 0.000(2) -0.007(2) 0.006(2)
C24 0.043(3) 0.044(3) 0.025(2) 0.006(2) -0.002(2) 0.002(2)
C25 0.032(2) 0.040(3) 0.029(2) -0.004(2) -0.0010(19) 0.001(2)
C26 0.036(3) 0.051(4) 0.059(4) -0.012(3) -0.009(3) 0.014(2)
C27 0.062(4) 0.069(5) 0.057(4) -0.021(4) 0.001(3) 0.024(3)
C28 0.083(5) 0.102(7) 0.058(4) -0.019(4) -0.001(4) 0.048(5)
C29 0.075(5) 0.072(5) 0.101(6) -0.044(5) -0.020(4) 0.041(4)
C30 0.058(4) 0.042(4) 0.159(9) -0.031(5) -0.006(5) 0.018(3)
C31 0.044(3) 0.052(4) 0.104(6) -0.012(4) 0.000(4) 0.013(3)
C32 0.037(3) 0.055(3) 0.033(3) 0.004(3) -0.004(2) 0.007(2)
C33 0.043(3) 0.070(4) 0.058(4) 0.014(3) -0.003(3) 0.003(3)
C34 0.070(5) 0.105(6) 0.051(4) 0.029(4) -0.007(3) 0.028(4)
C35 0.049(4) 0.121(7) 0.055(4) -0.006(4) -0.024(3) 0.020(4)
C36 0.046(4) 0.102(6) 0.082(5) 0.001(5) -0.017(3) -0.009(4)
C37 0.044(3) 0.086(5) 0.057(4) 0.011(4) -0.011(3) -0.008(3)
C38 0.032(3) 0.057(4) 0.047(3) 0.016(3) 0.003(2) -0.003(2)
C39 0.037(4) 0.053(6) 0.063(6) 0.025(5) 0.009(4) 0.009(4)
C40 0.050(5) 0.055(5) 0.058(5) 0.018(5) 0.007(4) -0.001(4)
C41 0.069(5) 0.058(6) 0.072(6) 0.008(5) -0.001(5) -0.004(5)
C42 0.085(6) 0.079(6) 0.069(6) 0.007(5) 0.011(5) -0.007(5)
C43 0.089(6) 0.077(6) 0.078(7) 0.014(6) 0.023(6) -0.028(5)
C44 0.086(6) 0.077(6) 0.085(7) 0.006(6) 0.015(6) -0.025(5)
C45 0.070(6) 0.071(6) 0.066(6) 0.011(5) 0.011(5) -0.007(5)
C39B 0.052(8) 0.068(10) 0.070(10) -0.007(8) 0.008(8) 0.010(7)
C40B 0.041(7) 0.056(9) 0.060(9) -0.010(8) 0.012(7) 0.002(6)
C45B 0.064(8) 0.059(9) 0.075(10) -0.002(8) -0.002(7) 0.014(7)
C44B 0.095(11) 0.101(11) 0.098(12) -0.005(9) 0.016(9) 0.017(8)
C43B 0.095(11) 0.101(11) 0.104(12) -0.003(9) 0.020(9) 0.019(9)
C42B 0.107(12) 0.117(12) 0.105(12) -0.009(9) 0.028(9) -0.012(9)
C41B 0.079(10) 0.072(10) 0.085(10) -0.008(8) 0.005(8) 0.005(7)
C39C 0.072(7) 0.069(8) 0.058(7) 0.013(7) 0.005(6) -0.008(7)
C40C 0.054(6) 0.058(7) 0.052(7) 0.014(6) 0.007(6) 0.001(6)
C41C 0.076(8) 0.069(8) 0.076(8) 0.008(7) 0.004(7) -0.001(6)
C42C 0.077(8) 0.074(8) 0.078(8) 0.007(7) 0.008(6) -0.001(6)
C43C 0.075(7) 0.069(8) 0.066(7) 0.006(7) 0.008(6) -0.013(6)
C44C 0.073(7) 0.063(7) 0.065(7) 0.005(6) 0.009(6) -0.013(6)
C45C 0.055(6) 0.057(7) 0.049(7) 0.008(6) 0.009(6) -0.001(6)

loop_
_atom_type_symbol
_atom_type_description
_atom_type_scat_dispersion_real
_atom_type_scat_dispersion_imag
_atom_type_scat_source
C C 0.0033 0.0016 'International Tables Vol C Tables 4.2.6.8 and 6.1.1.4'
H H 0.0000 0.0000 'International Tables Vol C Tables 4.2.6.8 and 6.1.1.4'
F F 0.0171 0.0103 'International Tables Vol C Tables 4.2.6.8 and 6.1.1.4'
Ge Ge 0.1547 1.8001 'International Tables Vol C Tables 4.2.6.8 and 6.1.1.4'
N N 0.0061 0.0033 'International Tables Vol C Tables 4.2.6.8 and 6.1.1.4'

loop_
_geom_angle_atom_site_label_1
_geom_angle_atom_site_label_2
_geom_angle_atom_site_label_3
_geom_angle
N1A Ge1A N4A 86.90(16)
N2A Ge1A N1A 78.66(16)
N2A Ge1A N3A 86.66(16)
N2A Ge1A N4A 149.24(17)
N3A Ge1A N1A 147.62(17)
N3A Ge1A N4A 91.55(15)
C38A Ge1A N1A 106.06(19)
C38A Ge1A N2A 104.31(19)
C38A Ge1A N3A 105.47(19)
C38A Ge1A N4A 105.75(19)
C1A N1A Ge1A 116.7(3)
C1A N1A C4A 109.6(4)
C4A N1A Ge1A 132.2(4)
C16A N2A Ge1A 133.5(3)
C19A N2A Ge1A 117.8(3)
C19A N2A C16A 108.2(4)
C11A N3A Ge1A 125.0(3)
C11A N3A C14A 107.0(4)
C14A N3A Ge1A 126.3(3)
C6A N4A Ge1A 125.4(3)
C9A N4A Ge1A 125.2(3)
C9A N4A C6A 107.3(4)
N1A C1A C2A 108.0(4)
N1A C1A C19A 112.7(4)
C2A C1A C19A 139.3(5)
C3A C2A C1A 107.7(5)
C2A C3A C4A 107.9(4)
N1A C4A C3A 106.7(4)
N1A C4A C5A 120.4(4)
C5A C4A C3A 132.9(4)
C4A C5A C6A 122.9(4)
C4A C5A C20A 119.3(4)
C6A C5A C20A 117.8(4)
N4A C6A C7A 107.1(4)
C5A C6A N4A 125.3(4)
C5A C6A C7A 127.5(4)
C8A C7A C6A 109.1(4)
C7A C8A C9A 107.6(5)
N4A C9A C8A 108.7(4)
N4A C9A C10A 123.3(4)
C10A C9A C8A 128.0(5)
C9A C10A C26A 118.8(4)
C11A C10A C9A 125.1(5)
C11A C10A C26A 116.1(4)
N3A C11A C12A 108.4(4)
C10A C11A N3A 124.0(4)
C10A C11A C12A 127.6(5)
C13A C12A C11A 107.6(4)
C12A C13A C14A 109.0(4)
N3A C14A C13A 108.1(4)
N3A C14A C15A 125.9(4)
C15A C14A C13A 125.9(4)
C14A C15A C16A 122.3(4)
C14A C15A C32A 119.6(4)
C16A C15A C32A 118.1(4)
N2A C16A C15A 119.4(4)
N2A C16A C17A 108.0(4)
C15A C16A C17A 132.5(4)
C18A C17A C16A 107.9(4)
C17A C18A C19A 106.9(4)
N2A C19A C1A 111.4(4)
N2A C19A C18A 109.1(4)
C18A C19A C1A 139.5(5)
C21A C20A C5A 123.4(5)
C21A C20A C25A 115.4(4)
C25A C20A C5A 121.2(5)
F1A C21A C20A 119.3(5)
F1A C21A C22A 117.9(5)
C20A C21A C22A 122.7(5)
F2A C22A C21A 120.7(6)
F2A C22A C23A 120.1(5)
C23A C22A C21A 119.2(5)
F3A C23A C22A 119.0(5)
F3A C23A C24A 120.5(6)
C24A C23A C22A 120.4(5)
F4A C24A C23A 120.2(5)
F4A C24A C25A 120.6(6)
C23A C24A C25A 119.1(5)
F5A C25A C20A 119.9(4)
F5A C25A C24A 117.0(5)
C24A C25A C20A 123.1(5)
C27A C26A C10A 122.3(5)
C27A C26A C31A 115.8(5)
C31A C26A C10A 121.8(5)
F6A C27A C26A 119.6(5)
F6A C27A C28A 117.3(5)
C26A C27A C28A 123.1(5)
F7A C28A C27A 120.9(6)
F7A C28A C29A 120.0(5)
C29A C28A C27A 119.1(5)
F8A C29A C28A 118.8(6)
F8A C29A C30A 121.5(6)
C30A C29A C28A 119.7(5)
F9A C30A C29A 119.5(5)
F9A C30A C31A 120.6(5)
C29A C30A C31A 119.9(5)
F10A C31A C26A 120.2(5)
F10A C31A C30A 117.3(5)
C30A C31A C26A 122.4(5)
C33A C32A C15A 120.2(4)
C37A C32A C15A 124.2(4)
C37A C32A C33A 115.6(4)
F11A C33A C32A 119.8(4)
F11A C33A C34A 117.7(4)
C32A C33A C34A 122.4(5)
F12A C34A C33A 119.8(5)
F12A C34A C35A 120.1(4)
C35A C34A C33A 120.2(4)
F13A C35A C34A 120.6(5)
F13A C35A C36A 120.1(5)
C34A C35A C36A 119.3(4)
F14A C36A C35A 119.6(4)
F14A C36A C37A 120.7(5)
C35A C36A C37A 119.7(5)
F15A C37A C32A 120.5(4)
F15A C37A C36A 116.6(4)
C32A C37A C36A 122.9(5)
C39A C38A Ge1A 112.9(7)
C39B C38A Ge1A 116.6(10)
C40A C39A C38A 112.7(13)
C41A C40A C39A 125.2(15)
C45A C40A C39A 114.0(13)
C45A C40A C41A 120.8(16)
C40A C41A C42A 122.9(16)
C43A C42A C41A 115.3(15)
C42A C43A C44A 122.2(15)
C45A C44A C43A 121.9(16)
C44A C45A C40A 116.7(16)
N1 Ge1 N2 78.63(16)
N1 Ge1 N3 148.52(17)
N1 Ge1 N4 86.52(16)
N1 Ge1 C38 105.1(2)
N2 Ge1 N3 86.41(17)
N2 Ge1 N4 147.55(17)
N2 Ge1 C38 105.0(2)
N4 Ge1 N3 91.81(16)
C38 Ge1 N3 105.5(2)
C38 Ge1 N4 106.7(2)
C1 N1 Ge1 117.6(3)
C4 N1 Ge1 132.8(3)
C4 N1 C1 108.7(4)
C16 N2 Ge1 132.8(4)
C16 N2 C19 108.6(4)
C19 N2 Ge1 116.9(3)
C11 N3 Ge1 124.9(3)
C11 N3 C14 107.4(4)
C14 N3 Ge1 125.1(3)
C6 N4 Ge1 126.0(3)
C9 N4 Ge1 123.9(3)
C9 N4 C6 107.4(4)
N1 C1 C2 108.0(4)
N1 C1 C19 111.8(4)
C19 C1 C2 140.1(5)
C3 C2 C1 108.1(5)
C2 C3 C4 107.7(4)
N1 C4 C3 107.5(4)
N1 C4 C5 119.7(4)
C5 C4 C3 132.6(4)
C4 C5 C20 117.4(4)
C6 C5 C4 122.9(4)
C6 C5 C20 119.6(4)
N4 C6 C7 107.5(4)
C5 C6 N4 125.0(4)
C5 C6 C7 127.5(4)
C8 C7 C6 108.5(5)
C7 C8 C9 108.8(5)
N4 C9 C8 107.8(4)
N4 C9 C10 123.9(4)
C10 C9 C8 128.3(5)
C9 C10 C26 117.6(5)
C11 C10 C9 125.3(5)
C11 C10 C26 117.0(4)
N3 C11 C10 123.2(4)
N3 C11 C12 108.7(5)
C10 C11 C12 128.1(5)
C13 C12 C11 107.6(5)
C12 C13 C14 108.8(5)
N3 C14 C13 107.5(5)
C15 C14 N3 126.0(4)
C15 C14 C13 126.5(5)
C14 C15 C16 122.9(4)
C14 C15 C32 119.4(5)
C16 C15 C32 117.7(5)
N2 C16 C15 119.2(5)
N2 C16 C17 107.5(4)
C15 C16 C17 133.2(5)
C18 C17 C16 108.8(5)
C17 C18 C19 106.6(5)
N2 C19 C1 112.2(4)
N2 C19 C18 108.4(4)
C1 C19 C18 139.4(5)
C21 C20 C5 120.7(4)
C25 C20 C5 122.9(4)
C25 C20 C21 116.3(4)
F1 C21 C20 119.9(4)
F1 C21 C22 117.9(4)
C22 C21 C20 122.3(4)
F2 C22 C21 119.9(5)
F2 C22 C23 120.3(4)
C23 C22 C21 119.8(4)
F3 C23 C22 120.2(5)
F3 C23 C24 120.1(5)
C22 C23 C24 119.6(4)
F4 C24 C23 120.2(4)
F4 C24 C25 119.8(5)
C23 C24 C25 119.9(5)
F5 C25 C20 120.8(4)
F5 C25 C24 117.1(4)
C24 C25 C20 122.1(4)
C27 C26 C10 123.3(6)
C27 C26 C31 116.2(6)
C31 C26 C10 120.5(6)
F6 C27 C26 119.4(5)
F6 C27 C28 119.1(7)
C26 C27 C28 121.5(8)
F7 C28 C27 118.9(8)
F7 C28 C29 120.9(7)
C29 C28 C27 120.2(8)
F8 C29 C28 118.9(9)
F8 C29 C30 120.9(9)
C30 C29 C28 120.1(7)
F9 C30 C29 121.0(8)
F9 C30 C31 119.7(9)
C29 C30 C31 119.3(8)
F10 C31 C26 119.6(6)
F10 C31 C30 117.8(7)
C30 C31 C26 122.7(8)
C33 C32 C15 121.1(5)
C37 C32 C15 122.5(5)
C37 C32 C33 116.3(5)
F11 C33 C32 119.9(5)
F11 C33 C34 117.4(6)
C32 C33 C34 122.7(6)
F12 C34 C33 120.1(7)
F12 C34 C35 121.0(6)
C35 C34 C33 118.9(7)
F13 C35 C34 119.3(8)
F13 C35 C36 120.6(8)
C36 C35 C34 120.1(6)
F14 C36 C35 119.7(7)
F14 C36 C37 120.7(8)
C35 C36 C37 119.6(7)
F15 C37 C32 119.7(5)
F15 C37 C36 117.8(6)
C32 C37 C36 122.5(7)
C39 C38 Ge1 115.1(5)
C39C C38 Ge1 116.9(9)
C40 C39 C38 113.1(8)
C41 C40 C39 124.8(11)
C45 C40 C39 116.1(10)
C45 C40 C41 119.1(11)
C40 C41 C42 122.2(12)
C41 C42 C43 117.8(11)
C44 C43 C42 120.3(11)
C45 C44 C43 120.8(11)
C40 C45 C44 119.9(11)
C38A C39B C40B 115(2)
C45B C40B C39B 126.7(18)
C41B C40B C39B 111.9(17)
C41B C40B C45B 121(2)
C44B C45B C40B 118.5(19)
C43B C44B C45B 119(2)
C42B C43B C44B 122(2)
C43B C42B C41B 118(2)
C40B C41B C42B 121(2)
C38 C39C C40C 122.3(17)
C41C C40C C39C 107.5(18)
C45C C40C C39C 125.4(18)
C45C C40C C41C 127(2)
C42C C41C C40C 116(2)
C41C C42C C43C 117(2)
C44C C43C C42C 127(2)
C43C C44C C45C 115(2)
C40C C45C C44C 117(2)

loop_
_geom_bond_atom_site_label_1
_geom_bond_atom_site_label_2
_geom_bond_distance
Ge1A N1A 1.928(4)
Ge1A N2A 1.926(4)
Ge1A N3A 1.926(4)
Ge1A N4A 1.941(4)
Ge1A C38A 1.921(5)
F1A C21A 1.337(6)
F2A C22A 1.340(6)
F3A C23A 1.345(5)
F4A C24A 1.343(6)
F5A C25A 1.348(6)
F6A C27A 1.353(6)
F7A C28A 1.345(6)
F8A C29A 1.339(6)
F9A C30A 1.345(6)
F10A C31A 1.342(6)
F11A C33A 1.343(5)
F12A C34A 1.345(5)
F13A C35A 1.338(5)
F14A C36A 1.338(6)
F15A C37A 1.351(5)
N1A C1A 1.370(6)
N1A C4A 1.373(5)
N2A C16A 1.373(5)
N2A C19A 1.372(6)
N3A C11A 1.394(6)
N3A C14A 1.397(5)
N4A C6A 1.411(6)
N4A C9A 1.385(6)
C1A C2A 1.412(6)
C1A C19A 1.414(6)
C2A C3A 1.371(7)
C3A C4A 1.434(7)
C4A C5A 1.388(7)
C5A C6A 1.400(7)
C5A C20A 1.490(6)
C6A C7A 1.423(7)
C7A C8A 1.355(7)
C8A C9A 1.425(6)
C9A C10A 1.393(7)
C10A C11A 1.391(6)
C10A C26A 1.492(7)
C11A C12A 1.427(6)
C12A C13A 1.353(7)
C13A C14A 1.414(7)
C14A C15A 1.398(6)
C15A C16A 1.406(6)
C15A C32A 1.490(6)
C16A C17A 1.413(6)
C17A C18A 1.382(6)
C18A C19A 1.403(6)
C20A C21A 1.377(7)
C20A C25A 1.392(7)
C21A C22A 1.388(7)
C22A C23A 1.374(8)
C23A C24A 1.358(8)
C24A C25A 1.383(7)
C26A C27A 1.367(7)
C26A C31A 1.386(7)
C27A C28A 1.385(7)
C28A C29A 1.375(8)
C29A C30A 1.358(8)
C30A C31A 1.381(8)
C32A C33A 1.385(6)
C32A C37A 1.379(6)
C33A C34A 1.388(6)
C34A C35A 1.359(7)
C35A C36A 1.378(7)
C36A C37A 1.382(6)
C38A C39A 1.505(17)
C38A C39B 1.51(2)
C39A C40A 1.50(2)
C40A C41A 1.394(9)
C40A C45A 1.392(9)
C41A C42A 1.404(9)
C42A C43A 1.383(10)
C43A C44A 1.396(10)
C44A C45A 1.390(9)
Ge1 N1 1.920(4)
Ge1 N2 1.928(4)
Ge1 N3 1.936(4)
Ge1 N4 1.935(4)
Ge1 C38 1.931(5)
F1 C21 1.338(5)
F2 C22 1.349(5)
F3 C23 1.344(5)
F4 C24 1.343(5)
F5 C25 1.346(5)
F6 C27 1.327(8)
F7 C28 1.345(9)
F8 C29 1.352(7)
F9 C30 1.334(9)
F10 C31 1.350(8)
F11 C33 1.348(7)
F12 C34 1.338(8)
F13 C35 1.337(6)
F14 C36 1.342(8)
F15 C37 1.340(7)
N1 C1 1.378(6)
N1 C4 1.375(5)
N2 C16 1.378(6)
N2 C19 1.379(6)
N3 C11 1.383(6)
N3 C14 1.414(6)
N4 C6 1.403(5)
N4 C9 1.392(6)
C1 C2 1.407(6)
C1 C19 1.406(6)
C2 C3 1.365(6)
C3 C4 1.427(6)
C4 C5 1.397(7)
C5 C6 1.396(6)
C5 C20 1.495(6)
C6 C7 1.427(7)
C7 C8 1.341(7)
C8 C9 1.422(7)
C9 C10 1.401(6)
C10 C11 1.390(7)
C10 C26 1.497(7)
C11 C12 1.435(6)
C12 C13 1.360(8)
C13 C14 1.424(7)
C14 C15 1.391(7)
C15 C16 1.392(7)
C15 C32 1.493(6)
C16 C17 1.411(7)
C17 C18 1.379(7)
C18 C19 1.418(7)
C20 C21 1.390(6)
C20 C25 1.381(6)
C21 C22 1.380(6)
C22 C23 1.365(7)
C23 C24 1.376(7)
C24 C25 1.381(6)
C26 C27 1.378(9)
C26 C31 1.387(9)
C27 C28 1.385(9)
C28 C29 1.367(12)
C29 C30 1.354(12)
C30 C31 1.381(9)
C32 C33 1.372(8)
C32 C37 1.367(8)
C33 C34 1.385(8)
C34 C35 1.368(11)
C35 C36 1.357(11)
C36 C37 1.381(8)
C38 C39 1.503(10)
C38 C39C 1.42(2)
C39 C40 1.485(15)
C40 C41 1.404(9)
C40 C45 1.394(9)
C41 C42 1.407(9)
C42 C43 1.409(9)
C43 C44 1.406(9)
C44 C45 1.398(9)
C39B C40B 1.52(3)
C40B C45B 1.396(10)
C40B C41B 1.387(10)
C45B C44B 1.394(10)
C44B C43B 1.393(10)
C43B C42B 1.392(10)
C42B C41B 1.393(10)
C39C C40C 1.55(3)
C40C C41C 1.382(10)
C40C C45C 1.381(10)
C41C C42C 1.378(10)
C42C C43C 1.384(10)
C43C C44C 1.383(10)
C44C C45C 1.388(10)

loop_
_geom_torsion_atom_site_label_1
_geom_torsion_atom_site_label_2
_geom_torsion_atom_site_label_3
_geom_torsion_atom_site_label_4
_geom_torsion
Ge1A N1A C1A C2A 167.1(3)
Ge1A N1A C1A C19A -14.2(5)
Ge1A N1A C4A C3A -164.0(4)
Ge1A N1A C4A C5A 18.4(7)
Ge1A N2A C16A C15A -13.6(7)
Ge1A N2A C16A C17A 170.5(3)
Ge1A N2A C19A C1A 9.8(5)
Ge1A N2A C19A C18A -172.4(3)
Ge1A N3A C11A C10A -14.6(7)
Ge1A N3A C11A C12A 165.5(3)
Ge1A N3A C14A C13A -164.8(3)
Ge1A N3A C14A C15A 17.8(7)
Ge1A N4A C6A C5A -18.8(7)
Ge1A N4A C6A C7A 163.8(3)
Ge1A N4A C9A C8A -163.8(3)
Ge1A N4A C9A C10A 17.7(7)
Ge1A C38A C39A C40A -178.0(9)
Ge1A C38A C39B C40B -173.4(12)
F1A C21A C22A F2A -0.4(9)
F1A C21A C22A C23A -178.3(5)
F2A C22A C23A F3A 1.6(9)
F2A C22A C23A C24A -176.7(6)
F3A C23A C24A F4A -1.0(9)
F3A C23A C24A C25A -179.8(5)
F4A C24A C25A F5A 1.2(9)
F4A C24A C25A C20A -177.8(5)
F6A C27A C28A F7A -0.1(9)
F6A C27A C28A C29A 179.8(5)
F7A C28A C29A F8A 0.6(9)
F7A C28A C29A C30A 179.1(6)
F8A C29A C30A F9A -1.1(9)
F8A C29A C30A C31A -179.6(5)
F9A C30A C31A F10A -2.2(8)
F9A C30A C31A C26A 179.9(5)
F11A C33A C34A F12A 0.3(7)
F11A C33A C34A C35A -178.7(5)
F12A C34A C35A F13A -0.2(8)
F12A C34A C35A C36A -179.3(5)
F13A C35A C36A F14A 0.0(8)
F13A C35A C36A C37A -178.6(5)
F14A C36A C37A F15A -0.1(8)
F14A C36A C37A C32A -179.2(5)
N1A C1A C2A C3A -0.2(6)
N1A C1A C19A N2A 2.8(6)
N1A C1A C19A C18A -174.1(6)
N1A C4A C5A C6A 1.7(7)
N1A C4A C5A C20A 179.1(4)
N2A C16A C17A C18A 1.0(6)
N3A C11A C12A C13A -0.5(6)
N3A C14A C15A C16A 2.6(8)
N3A C14A C15A C32A -178.4(5)
N4A C6A C7A C8A 0.1(6)
N4A C9A C10A C11A 0.7(8)
N4A C9A C10A C26A 179.6(4)
C1A N1A C4A C3A 1.4(5)
C1A N1A C4A C5A -176.2(4)
C1A C2A C3A C4A 1.0(6)
C2A C1A C19A N2A -179.1(6)
C2A C1A C19A C18A 4.0(12)
C2A C3A C4A N1A -1.5(6)
C2A C3A C4A C5A 175.7(5)
C3A C4A C5A C6A -175.2(5)
C3A C4A C5A C20A 2.3(8)
C4A N1A C1A C2A -0.8(6)
C4A N1A C1A C19A 177.9(4)
C4A C5A C6A N4A -0.5(8)
C4A C5A C6A C7A 176.3(5)
C4A C5A C20A C21A 112.2(6)
C4A C5A C20A C25A -66.7(6)
C5A C6A C7A C8A -177.2(5)
C5A C20A C21A F1A -1.2(8)
C5A C20A C21A C22A -179.3(5)
C5A C20A C25A F5A 0.0(8)
C5A C20A C25A C24A 178.9(5)
C6A N4A C9A C8A 0.3(6)
C6A N4A C9A C10A -178.2(5)
C6A C5A C20A C21A -70.2(6)
C6A C5A C20A C25A 110.9(6)
C6A C7A C8A C9A 0.1(6)
C7A C8A C9A N4A -0.3(6)
C7A C8A C9A C10A 178.2(5)
C8A C9A C10A C11A -177.5(5)
C8A C9A C10A C26A 1.4(8)
C9A N4A C6A C5A 177.1(5)
C9A N4A C6A C7A -0.3(5)
C9A C10A C11A N3A -2.4(8)
C9A C10A C11A C12A 177.5(5)
C9A C10A C26A C27A -98.9(6)
C9A C10A C26A C31A 85.3(6)
C10A C11A C12A C13A 179.6(5)
C10A C26A C27A F6A 4.6(8)
C10A C26A C27A C28A -174.7(5)
C10A C26A C31A F10A -1.8(8)
C10A C26A C31A C30A 176.0(5)
C11A N3A C14A C13A 0.3(6)
C11A N3A C14A C15A -177.0(5)
C11A C10A C26A C27A 80.1(7)
C11A C10A C26A C31A -95.7(6)
C11A C12A C13A C14A 0.7(6)
C12A C13A C14A N3A -0.7(6)
C12A C13A C14A C15A 176.7(5)
C13A C14A C15A C16A -174.4(5)
C13A C14A C15A C32A 4.7(8)
C14A N3A C11A C10A 180.0(5)
C14A N3A C11A C12A 0.1(6)
C14A C15A C16A N2A -5.3(7)
C14A C15A C16A C17A 169.3(5)
C14A C15A C32A C33A 115.7(5)
C14A C15A C32A C37A -64.5(7)
C15A C16A C17A C18A -174.1(5)
C15A C32A C33A F11A -1.5(7)
C15A C32A C33A C34A 179.7(5)
C15A C32A C37A F15A 1.5(8)
C15A C32A C37A C36A -179.4(5)
C16A N2A C19A C1A -177.1(4)
C16A N2A C19A C18A 0.8(5)
C16A C15A C32A C33A -65.2(7)
C16A C15A C32A C37A 114.6(6)
C16A C17A C18A C19A -0.5(6)
C17A C18A C19A N2A -0.2(6)
C17A C18A C19A C1A 176.7(6)
C19A N2A C16A C15A 174.8(4)
C19A N2A C16A C17A -1.1(5)
C19A C1A C2A C3A -178.3(6)
C20A C5A C6A N4A -178.0(4)
C20A C5A C6A C7A -1.2(8)
C20A C21A C22A F2A 177.6(5)
C20A C21A C22A C23A -0.2(9)
C21A C20A C25A F5A -179.0(5)
C21A C20A C25A C24A -0.1(8)
C21A C22A C23A F3A 179.5(5)
C21A C22A C23A C24A 1.2(9)
C22A C23A C24A F4A 177.2(6)
C22A C23A C24A C25A -1.5(9)
C23A C24A C25A F5A 179.9(5)
C23A C24A C25A C20A 1.0(9)
C25A C20A C21A F1A 177.7(5)
C25A C20A C21A C22A -0.3(8)
C26A C10A C11A N3A 178.7(5)
C26A C10A C11A C12A -1.4(8)
C26A C27A C28A F7A 179.2(5)
C26A C27A C28A C29A -1.0(9)
C27A C26A C31A F10A -177.9(5)
C27A C26A C31A C30A -0.1(8)
C27A C28A C29A F8A -179.2(5)
C27A C28A C29A C30A -0.7(9)
C28A C29A C30A F9A -179.5(6)
C28A C29A C30A C31A 1.9(9)
C29A C30A C31A F10A 176.4(5)
C29A C30A C31A C26A -1.5(9)
C31A C26A C27A F6A -179.4(5)
C31A C26A C27A C28A 1.4(8)
C32A C15A C16A N2A 175.7(4)
C32A C15A C16A C17A -9.7(8)
C32A C33A C34A F12A 179.2(4)
C32A C33A C34A C35A 0.1(8)
C33A C32A C37A F15A -178.7(4)
C33A C32A C37A C36A 0.4(8)
C33A C34A C35A F13A 178.9(5)
C33A C34A C35A C36A -0.3(8)
C34A C35A C36A F14A 179.2(5)
C34A C35A C36A C37A 0.5(8)
C35A C36A C37A F15A 178.5(5)
C35A C36A C37A C32A -0.6(9)
C37A C32A C33A F11A 178.7(4)
C37A C32A C33A C34A -0.2(7)
C38A C39A C40A C41A -77(3)
C38A C39A C40A C45A 101(2)
C38A C39B C40B C45B 73(4)
C38A C39B C40B C41B -111(3)
C39A C38A C39B C40B -88(4)
C39A C40A C41A C42A 176.8(19)
C39A C40A C45A C44A -174.0(19)
C40A C41A C42A C43A -3(3)
C41A C40A C45A C44A 4(3)
C41A C42A C43A C44A 5(3)
C42A C43A C44A C45A -2(3)
C43A C44A C45A C40A -3(3)
C45A C40A C41A C42A -1(3)
Ge1 N1 C1 C2 170.5(3)
Ge1 N1 C1 C19 -11.9(5)
Ge1 N1 C4 C3 -168.0(3)
Ge1 N1 C4 C5 16.0(7)
Ge1 N2 C16 C15 -18.9(7)
Ge1 N2 C16 C17 164.0(4)
Ge1 N2 C19 C1 13.0(6)
Ge1 N2 C19 C18 -167.0(3)
Ge1 N3 C11 C10 -18.1(7)
Ge1 N3 C11 C12 162.3(4)
Ge1 N3 C14 C13 -162.2(4)
Ge1 N3 C14 C15 18.4(7)
Ge1 N4 C6 C5 -19.2(7)
Ge1 N4 C6 C7 161.9(3)
Ge1 N4 C9 C8 -163.0(3)
Ge1 N4 C9 C10 16.5(7)
Ge1 C38 C39 C40 -169.4(7)
Ge1 C38 C39C C40C 174.5(17)
F1 C21 C22 F2 0.1(7)
F1 C21 C22 C23 179.7(5)
F2 C22 C23 F3 -0.1(8)
F2 C22 C23 C24 179.7(5)
F3 C23 C24 F4 -2.3(8)
F3 C23 C24 C25 179.4(5)
F4 C24 C25 F5 1.2(7)
F4 C24 C25 C20 -177.8(5)
F6 C27 C28 F7 -0.8(10)
F6 C27 C28 C29 -179.9(7)
F7 C28 C29 F8 1.7(11)
F7 C28 C29 C30 179.9(7)
F8 C29 C30 F9 -1.7(12)
F8 C29 C30 C31 179.8(6)
F9 C30 C31 F10 -0.2(11)
F9 C30 C31 C26 -179.5(6)
F11 C33 C34 F12 -0.4(11)
F11 C33 C34 C35 178.5(7)
F12 C34 C35 F13 -2.7(12)
F12 C34 C35 C36 178.3(7)
F13 C35 C36 F14 1.7(12)
F13 C35 C36 C37 -178.4(7)
F14 C36 C37 F15 0.8(12)
F14 C36 C37 C32 180.0(7)
N1 C1 C2 C3 -0.6(6)
N1 C1 C19 N2 -0.8(6)
N1 C1 C19 C18 179.2(6)
N1 C4 C5 C6 4.5(7)
N1 C4 C5 C20 -178.5(4)
N2 C16 C17 C18 0.6(6)
N3 C11 C12 C13 -0.3(6)
N3 C14 C15 C16 2.3(8)
N3 C14 C15 C32 -178.7(5)
N4 C6 C7 C8 0.8(6)
N4 C9 C10 C11 2.2(9)
N4 C9 C10 C26 -178.4(5)
C1 N1 C4 C3 0.1(5)
C1 N1 C4 C5 -175.8(4)
C1 C2 C3 C4 0.7(6)
C2 C1 C19 N2 175.7(6)
C2 C1 C19 C18 -4.3(12)
C2 C3 C4 N1 -0.5(6)
C2 C3 C4 C5 174.7(5)
C3 C4 C5 C6 -170.2(5)
C3 C4 C5 C20 6.8(8)
C4 N1 C1 C2 0.3(5)
C4 N1 C1 C19 177.9(4)
C4 C5 C6 N4 -2.1(8)
C4 C5 C6 C7 176.6(5)
C4 C5 C20 C21 63.2(6)
C4 C5 C20 C25 -112.6(5)
C5 C6 C7 C8 -178.1(5)
C5 C20 C21 F1 4.3(7)
C5 C20 C21 C22 -176.2(5)
C5 C20 C25 F5 -3.3(7)
C5 C20 C25 C24 175.7(5)
C6 N4 C9 C8 -0.7(5)
C6 N4 C9 C10 178.8(5)
C6 C5 C20 C21 -119.6(5)
C6 C5 C20 C25 64.5(7)
C6 C7 C8 C9 -1.2(6)
C7 C8 C9 N4 1.2(6)
C7 C8 C9 C10 -178.3(5)
C8 C9 C10 C11 -178.4(5)
C8 C9 C10 C26 1.1(8)
C9 N4 C6 C5 178.9(5)
C9 N4 C6 C7 0.0(5)
C9 C10 C11 N3 -1.5(9)
C9 C10 C11 C12 178.1(5)
C9 C10 C26 C27 -81.7(7)
C9 C10 C26 C31 98.2(7)
C10 C11 C12 C13 -179.8(6)
C10 C26 C27 F6 0.3(9)
C10 C26 C27 C28 -179.3(6)
C10 C26 C31 F10 0.6(9)
C10 C26 C31 C30 179.9(6)
C11 N3 C14 C13 -0.1(6)
C11 N3 C14 C15 -179.5(5)
C11 C10 C26 C27 97.8(7)
C11 C10 C26 C31 -82.4(7)
C11 C12 C13 C14 0.2(7)
C12 C13 C14 N3 -0.1(6)
C12 C13 C14 C15 179.3(5)
C13 C14 C15 C16 -177.0(5)
C13 C14 C15 C32 2.0(8)
C14 N3 C11 C10 179.8(5)
C14 N3 C11 C12 0.2(6)
C14 C15 C16 N2 -3.1(8)
C14 C15 C16 C17 173.1(6)
C14 C15 C32 C33 83.5(7)
C14 C15 C32 C37 -100.6(7)
C15 C16 C17 C18 -175.9(6)
C15 C32 C33 F11 -1.7(9)
C15 C32 C33 C34 176.7(6)
C15 C32 C37 F15 2.5(10)
C15 C32 C37 C36 -176.7(6)
C16 N2 C19 C1 -179.6(4)
C16 N2 C19 C18 0.4(6)
C16 C15 C32 C33 -97.5(7)
C16 C15 C32 C37 78.4(7)
C16 C17 C18 C19 -0.4(6)
C17 C18 C19 N2 0.0(6)
C17 C18 C19 C1 180.0(6)
C19 N2 C16 C15 176.5(5)
C19 N2 C16 C17 -0.6(6)
C19 C1 C2 C3 -177.2(6)
C20 C5 C6 N4 -179.1(4)
C20 C5 C6 C7 -0.4(8)
C20 C21 C22 F2 -179.5(5)
C20 C21 C22 C23 0.2(8)
C21 C20 C25 F5 -179.3(4)
C21 C20 C25 C24 -0.3(7)
C21 C22 C23 F3 -179.7(5)
C21 C22 C23 C24 0.1(8)
C22 C23 C24 F4 177.9(5)
C22 C23 C24 C25 -0.4(8)
C23 C24 C25 F5 179.6(5)
C23 C24 C25 C20 0.6(8)
C25 C20 C21 F1 -179.6(4)
C25 C20 C21 C22 0.0(7)
C26 C10 C11 N3 179.1(5)
C26 C10 C11 C12 -1.4(9)
C26 C27 C28 F7 178.8(6)
C26 C27 C28 C29 -0.2(11)
C27 C26 C31 F10 -179.6(6)
C27 C26 C31 C30 -0.2(10)
C27 C28 C29 F8 -179.2(6)
C27 C28 C29 C30 -1.0(12)
C28 C29 C30 F9 -179.9(7)
C28 C29 C30 C31 1.6(12)
C29 C30 C31 F10 178.4(7)
C29 C30 C31 C26 -1.0(11)
C31 C26 C27 F6 -179.5(6)
C31 C26 C27 C28 0.8(9)
C32 C15 C16 N2 178.0(5)
C32 C15 C16 C17 -5.9(9)
C32 C33 C34 F12 -178.9(6)
C32 C33 C34 C35 0.0(11)
C33 C32 C37 F15 178.6(6)
C33 C32 C37 C36 -0.6(10)
C33 C34 C35 F13 178.4(7)
C33 C34 C35 C36 -0.5(12)
C34 C35 C36 F14 -179.4(8)
C34 C35 C36 C37 0.5(13)
C35 C36 C37 F15 -179.1(7)
C35 C36 C37 C32 0.1(12)
C37 C32 C33 F11 -177.9(6)
C37 C32 C33 C34 0.6(10)
C38 C39 C40 C41 102.6(16)
C38 C39 C40 C45 -78.7(15)
C38 C39C C40C C41C 150(3)
C38 C39C C40C C45C -27(4)
C39 C38 C39C C40C 80(3)
C39 C40 C41 C42 176.9(14)
C39 C40 C45 C44 -177.2(13)
C40 C41 C42 C43 0(2)
C41 C40 C45 C44 2(2)
C41 C42 C43 C44 1(2)
C42 C43 C44 C45 -1(2)
C43 C44 C45 C40 0(2)
C45 C40 C41 C42 -2(2)
C39B C38A C39A C40A 77(4)
C39B C40B C45B C44B 175(3)
C39B C40B C41B C42B -178(2)
C40B C45B C44B C43B 4(4)
C45B C40B C41B C42B -1(4)
C45B C44B C43B C42B -5(4)
C44B C43B C42B C41B 2(4)
C43B C42B C41B C40B 1(4)
C41B C40B C45B C44B -1(4)
C39C C38 C39 C40 -68.2(19)
C39C C40C C41C C42C -175(3)
C39C C40C C45C C44C 171(3)
C40C C41C C42C C43C 4(4)
C41C C40C C45C C44C -6(4)
C41C C42C C43C C44C -6(4)
C42C C43C C44C C45C 2(4)
C43C C44C C45C C40C 3(4)
C45C C40C C41C C42C 2(5)
